data_2226385
loop_
_publ_author_name
'Dolzhenko, Anton V.'
'Tan, Geok Kheng'
'Dolzhenko, Anna V.'
'Koh, Lip Lin'
'Pastorin, Giorgia'

_publ_section_title
;
 8-Methyl-2-[4-(trifluoromethyl)phenyl]-8<i>H</i>-pyrazolo[4,3-<i>e</i>][1,2,4]triazolo[1,5-<i>c</i>]pyrimidin-5-amine
 methanol disolvate
;
_journal_coeditor_code CI5111
_journal_issue 7
_journal_name_full 'Acta Crystallographica Section E'
_journal_page_first o1835
_journal_page_last o1836
_journal_paper_doi 10.1107/S1600536810024591
_journal_volume 66
_journal_year 2010
_chemical_formula_iupac 'C14 H10 F3 N7, 2C H4 O'
_chemical_formula_moiety 'C14 H10 F3 N7, 2C H4 O'
_chemical_formula_sum 'C16 H18 F3 N7 O2'
_chemical_formula_weight 397.37
_chemical_melting_point 573
_chemical_name_systematic
'8-Methyl-2-[4-(trifluoromethyl)phenyl]-8<i>H</i>-pyrazolo[4,3-<i>e</i>][1,2,4]triazolo[1,5-<i>c</i>]pyrimidin-5-amine methanol disolvate'
_space_group_IT_number 14
_symmetry_cell_setting monoclinic
_symmetry_space_group_name_Hall '-P 2yn'
_symmetry_space_group_name_H-M 'P 1 21/n 1'
_atom_sites_solution_hydrogens geom
_atom_sites_solution_primary direct
_atom_sites_solution_secondary difmap
_audit_creation_method SHELXL-97
_cell_angle_alpha 90.00
_cell_angle_beta 94.3230(10)
_cell_angle_gamma 90.00
_cell_formula_units_Z 4
_cell_length_a 4.6179(3)
_cell_length_b 17.1149(10)
_cell_length_c 22.7627(13)
_cell_measurement_reflns_used 4421
_cell_measurement_temperature 223(2)
_cell_measurement_theta_max 27.18
_cell_measurement_theta_min 2.38
_cell_volume 1793.93(19)
_computing_cell_refinement 'SAINT (Bruker, 2001)'
_computing_data_collection 'SMART (Bruker, 2001)'
_computing_data_reduction 'SAINT (Bruker, 2001)'
_computing_molecular_graphics 'SHELXTL (Sheldrick, 2008)'
_computing_publication_material 'SHELXTL (Sheldrick, 2008)'
_computing_structure_refinement 'SHELXS97 (Sheldrick, 2008)'
_computing_structure_solution 'SHELXS97 (Sheldrick, 2008)'
_diffrn_ambient_temperature 223(2)
_diffrn_measured_fraction_theta_full 0.999
_diffrn_measured_fraction_theta_max 0.999
_diffrn_measurement_device_type 'Bruker SMART APEX CCD'
_diffrn_measurement_method '\f and \w'
_diffrn_radiation_monochromator graphite
_diffrn_radiation_source 'fine-focus sealed tube'
_diffrn_radiation_type MoK\a
_diffrn_radiation_wavelength 0.71073
_diffrn_reflns_av_R_equivalents 0.0270
_diffrn_reflns_av_sigmaI/netI 0.0305
_diffrn_reflns_limit_h_max 5
_diffrn_reflns_limit_h_min -5
_diffrn_reflns_limit_k_max 22
_diffrn_reflns_limit_k_min -21
_diffrn_reflns_limit_l_max 29
_diffrn_reflns_limit_l_min -23
_diffrn_reflns_number 12385
_diffrn_reflns_theta_full 27.49
_diffrn_reflns_theta_max 27.49
_diffrn_reflns_theta_min 1.49
_diffrn_standards_number 0
_exptl_absorpt_coefficient_mu 0.123
_exptl_absorpt_correction_T_max 0.9854
_exptl_absorpt_correction_T_min 0.9320
_exptl_absorpt_correction_type multi-scan
_exptl_absorpt_process_details '(SADABS; Sheldrick, 2001)'
_exptl_crystal_colour Colourless
_exptl_crystal_density_diffrn 1.471
_exptl_crystal_density_method 'not measured'
_exptl_crystal_description Block
_exptl_crystal_F_000 824
_exptl_crystal_size_max 0.58
_exptl_crystal_size_mid 0.32
_exptl_crystal_size_min 0.12
_refine_diff_density_max 0.346
_refine_diff_density_min -0.213
_refine_ls_extinction_method none
_refine_ls_goodness_of_fit_ref 1.050
_refine_ls_hydrogen_treatment mixed
_refine_ls_matrix_type full
_refine_ls_number_parameters 266
_refine_ls_number_reflns 4076
_refine_ls_number_restraints 0
_refine_ls_restrained_S_all 1.050
_refine_ls_R_factor_all 0.0617
_refine_ls_R_factor_gt 0.0542
_refine_ls_shift/su_max 0.001
_refine_ls_shift/su_mean 0.000
_refine_ls_structure_factor_coef Fsqd
_refine_ls_weighting_details 'calc w=1/[\s^2^(Fo^2^)+(0.0746P)^2^+0.7421P] where P=(Fo^2^+2Fc^2^)/3'
_refine_ls_weighting_scheme calc
_refine_ls_wR_factor_gt 0.1400
_refine_ls_wR_factor_ref 0.1454
_reflns_number_gt 3538
_reflns_number_total 4076
_reflns_threshold_expression I>2\s(I)
_cod_data_source_file ci5111.cif
_cod_data_source_block I
_cod_original_sg_symbol_H-M 'P 21/n'
_cod_database_code 2226385
_cod_database_fobs_code 2226385

loop_
_symmetry_equiv_pos_as_xyz
'x, y, z'
'-x+1/2, y+1/2, -z+1/2'
'-x, -y, -z'
'x-1/2, -y-1/2, z-1/2'

loop_
_atom_site_type_symbol
_atom_site_label
_atom_site_fract_x
_atom_site_fract_y
_atom_site_fract_z
_atom_site_U_iso_or_equiv
_atom_site_adp_type
_atom_site_calc_flag
_atom_site_refinement_flags
_atom_site_occupancy
_atom_site_disorder_assembly
_atom_site_disorder_group
O O1S 0.5063(3) 0.68580(11) 0.08136(7) 0.0581(4) Uani d . 1 . .
H H1S 0.4507 0.6882 0.0459 0.087 Uiso calc R 1 . .
C C1S 0.8079(5) 0.68768(18) 0.08766(13) 0.0684(7) Uani d . 1 . .
H H1S1 0.8735 0.7415 0.0887 0.103 Uiso calc R 1 . .
H H1S2 0.8852 0.6611 0.0546 0.103 Uiso calc R 1 . .
H H1S3 0.8756 0.6617 0.1240 0.103 Uiso calc R 1 . .
C C2S 0.1594(6) 0.15803(13) 0.27649(11) 0.0581(6) Uani d . 1 . .
H H2S1 0.2028 0.1917 0.3103 0.087 Uiso calc R 1 . .
H H2S2 0.1779 0.1038 0.2887 0.087 Uiso calc R 1 . .
H H2S3 -0.0374 0.1678 0.2602 0.087 Uiso calc R 1 . .
F F1 1.4952(3) 0.39342(8) 0.43457(6) 0.0616(4) Uani d . 1 . .
F F2 1.2039(3) 0.48312(8) 0.45616(5) 0.0550(4) Uani d . 1 . .
F F3 1.5562(3) 0.50993(9) 0.40469(6) 0.0642(4) Uani d . 1 . .
N N1 -0.3122(3) 0.23144(9) 0.07561(7) 0.0362(3) Uani d . 1 . .
N N2 -0.2997(3) 0.29563(9) 0.04026(7) 0.0375(4) Uani d . 1 . .
N N3 -0.0193(3) 0.41222(8) 0.04749(6) 0.0365(4) Uani d . 1 . .
N N4 0.3019(3) 0.41895(8) 0.13254(6) 0.0296(3) Uani d . 1 . .
N N5 0.5146(3) 0.45421(8) 0.16847(6) 0.0309(3) Uani d . 1 . .
N N6 0.3934(3) 0.33542(8) 0.20487(6) 0.0286(3) Uani d . 1 . .
N N7 0.2815(4) 0.51915(10) 0.06445(8) 0.0461(4) Uani d . 1 . .
H H7A 0.402(5) 0.5454(13) 0.0863(10) 0.044(6) Uiso d . 1 . .
H H7B 0.204(5) 0.5402(14) 0.0312(11) 0.052(6) Uiso d . 1 . .
C C1 -0.1317(4) 0.23497(10) 0.12400(8) 0.0343(4) Uani d . 1 . .
H H1 -0.1081 0.1971 0.1539 0.041 Uiso calc R 1 . .
C C2 0.0145(4) 0.30557(9) 0.12153(7) 0.0301(4) Uani d . 1 . .
C C3 -0.0985(4) 0.34097(10) 0.06864(7) 0.0322(4) Uani d . 1 . .
C C4 0.1813(4) 0.45034(10) 0.07964(7) 0.0336(4) Uani d . 1 . .
C C5 0.2331(4) 0.34778(9) 0.15530(7) 0.0276(3) Uani d . 1 . .
C C6 0.5597(4) 0.40191(9) 0.21105(7) 0.0269(3) Uani d . 1 . .
C C7 0.7738(3) 0.41460(9) 0.26155(7) 0.0274(3) Uani d . 1 . .
C C8 0.9154(4) 0.48630(10) 0.26875(7) 0.0326(4) Uani d . 1 . .
H H8 0.8786 0.5261 0.2407 0.039 Uiso calc R 1 . .
C C9 1.1098(4) 0.49892(10) 0.31706(8) 0.0343(4) Uani d . 1 . .
H H9 1.2041 0.5474 0.3221 0.041 Uiso calc R 1 . .
C C10 1.1650(4) 0.43965(10) 0.35808(7) 0.0307(4) Uani d . 1 . .
C C11 1.0299(4) 0.36786(10) 0.35067(8) 0.0343(4) Uani d . 1 . .
H H11 1.0710 0.3277 0.3782 0.041 Uiso calc R 1 . .
C C12 0.8337(4) 0.35550(10) 0.30243(8) 0.0331(4) Uani d . 1 . .
H H12 0.7407 0.3068 0.2974 0.040 Uiso calc R 1 . .
C C13 1.3561(4) 0.45625(11) 0.41268(8) 0.0368(4) Uani d . 1 . .
C C14 -0.5043(5) 0.16731(12) 0.05670(10) 0.0464(5) Uani d . 1 . .
H H14A -0.4241 0.1396 0.0245 0.070 Uiso calc R 1 . .
H H14B -0.6940 0.1879 0.0436 0.070 Uiso calc R 1 . .
H H14C -0.5229 0.1317 0.0894 0.070 Uiso calc R 1 . .
O O2S 0.3553(4) 0.17366(9) 0.23347(8) 0.0626(5) Uani d . 1 . .
H H2S 0.3819 0.2215 0.2314 0.094 Uiso calc R 1 . .

loop_
_atom_site_aniso_label
_atom_site_aniso_U_11
_atom_site_aniso_U_22
_atom_site_aniso_U_33
_atom_site_aniso_U_12
_atom_site_aniso_U_13
_atom_site_aniso_U_23
O1S 0.0507(9) 0.0792(12) 0.0434(8) -0.0125(8) -0.0029(7) -0.0038(8)
C1S 0.0505(14) 0.0805(18) 0.0727(17) 0.0068(12) -0.0050(12) -0.0207(14)
C2S 0.0740(16) 0.0445(12) 0.0554(13) 0.0039(11) 0.0027(12) 0.0023(10)
F1 0.0664(9) 0.0601(8) 0.0537(8) 0.0231(7) -0.0252(6) -0.0033(6)
F2 0.0506(7) 0.0806(9) 0.0333(6) 0.0123(6) 0.0006(5) -0.0145(6)
F3 0.0544(8) 0.0857(10) 0.0502(7) -0.0294(7) -0.0117(6) 0.0062(7)
N1 0.0395(8) 0.0307(8) 0.0381(8) -0.0050(6) 0.0010(6) -0.0035(6)
N2 0.0428(9) 0.0336(8) 0.0348(8) -0.0033(6) -0.0047(6) -0.0025(6)
N3 0.0491(9) 0.0286(7) 0.0300(7) -0.0014(6) -0.0081(6) 0.0023(6)
N4 0.0391(8) 0.0237(7) 0.0254(7) -0.0008(5) -0.0027(5) -0.0003(5)
N5 0.0385(8) 0.0260(7) 0.0273(7) -0.0014(6) -0.0036(6) -0.0018(5)
N6 0.0343(7) 0.0250(7) 0.0264(7) 0.0006(5) 0.0011(5) 0.0003(5)
N7 0.0665(12) 0.0316(8) 0.0369(9) -0.0117(8) -0.0177(8) 0.0086(7)
C1 0.0389(9) 0.0310(9) 0.0332(9) -0.0026(7) 0.0030(7) -0.0004(7)
C2 0.0350(9) 0.0278(8) 0.0274(8) 0.0001(6) 0.0019(6) -0.0020(6)
C3 0.0382(9) 0.0286(8) 0.0292(8) 0.0018(7) -0.0014(7) -0.0029(6)
C4 0.0441(10) 0.0277(8) 0.0279(8) 0.0018(7) -0.0037(7) 0.0018(6)
C5 0.0335(8) 0.0232(7) 0.0264(7) 0.0026(6) 0.0040(6) -0.0013(6)
C6 0.0322(8) 0.0234(7) 0.0253(7) 0.0024(6) 0.0031(6) -0.0008(6)
C7 0.0295(8) 0.0277(8) 0.0252(7) 0.0032(6) 0.0029(6) -0.0008(6)
C8 0.0402(9) 0.0272(8) 0.0299(8) -0.0004(7) -0.0010(7) 0.0052(6)
C9 0.0374(9) 0.0300(8) 0.0349(9) -0.0041(7) -0.0011(7) -0.0002(7)
C10 0.0281(8) 0.0361(9) 0.0279(8) 0.0051(7) 0.0022(6) -0.0005(7)
C11 0.0398(9) 0.0312(9) 0.0314(8) 0.0042(7) -0.0016(7) 0.0068(7)
C12 0.0394(9) 0.0252(8) 0.0344(9) -0.0010(7) 0.0000(7) 0.0021(6)
C13 0.0350(9) 0.0426(10) 0.0323(9) 0.0037(7) 0.0002(7) -0.0005(7)
C14 0.0476(11) 0.0386(10) 0.0526(12) -0.0119(9) 0.0009(9) -0.0091(8)
O2S 0.0839(12) 0.0294(7) 0.0764(11) 0.0002(8) 0.0186(9) 0.0034(7)

loop_
_atom_type_symbol
_atom_type_description
_atom_type_scat_dispersion_real
_atom_type_scat_dispersion_imag
_atom_type_scat_source
C C 0.0033 0.0016 'International Tables Vol C Tables 4.2.6.8 and 6.1.1.4'
H H 0.0000 0.0000 'International Tables Vol C Tables 4.2.6.8 and 6.1.1.4'
N N 0.0061 0.0033 'International Tables Vol C Tables 4.2.6.8 and 6.1.1.4'
F F 0.0171 0.0103 'International Tables Vol C Tables 4.2.6.8 and 6.1.1.4'
O O 0.0106 0.0060 'International Tables Vol C Tables 4.2.6.8 and 6.1.1.4'

loop_
_geom_angle_atom_site_label_1
_geom_angle_atom_site_label_2
_geom_angle_atom_site_label_3
_geom_angle_site_symmetry_1
_geom_angle_site_symmetry_3
_geom_angle
_geom_angle_publ_flag
C1S O1S H1S . . 109.5 ?
O1S C1S H1S1 . . 109.5 ?
O1S C1S H1S2 . . 109.5 ?
H1S1 C1S H1S2 . . 109.5 ?
O1S C1S H1S3 . . 109.5 ?
H1S1 C1S H1S3 . . 109.5 ?
H1S2 C1S H1S3 . . 109.5 ?
O2S C2S H2S1 . . 109.5 ?
O2S C2S H2S2 . . 109.5 ?
H2S1 C2S H2S2 . . 109.5 ?
O2S C2S H2S3 . . 109.5 ?
H2S1 C2S H2S3 . . 109.5 ?
H2S2 C2S H2S3 . . 109.5 ?
C1 N1 N2 . . 113.54(14) ?
C1 N1 C14 . . 127.47(16) ?
N2 N1 C14 . . 118.95(15) ?
C3 N2 N1 . . 103.90(14) ?
C4 N3 C3 . . 116.28(14) ?
N5 N4 C5 . . 110.01(13) ?
N5 N4 C4 . . 124.55(14) ?
C5 N4 C4 . . 125.41(14) ?
C6 N5 N4 . . 101.84(13) ?
C5 N6 C6 . . 103.18(13) ?
C4 N7 H7A . . 123.1(15) ?
C4 N7 H7B . . 117.2(15) ?
H7A N7 H7B . . 119(2) ?
N1 C1 C2 . . 106.40(15) ?
N1 C1 H1 . . 126.8 ?
C2 C1 H1 . . 126.8 ?
C1 C2 C3 . . 104.97(15) ?
C1 C2 C5 . . 138.58(16) ?
C3 C2 C5 . . 116.45(15) ?
N2 C3 N3 . . 122.67(15) ?
N2 C3 C2 . . 111.18(15) ?
N3 C3 C2 . . 126.15(15) ?
N3 C4 N7 . . 122.99(16) ?
N3 C4 N4 . . 120.64(15) ?
N7 C4 N4 . . 116.37(16) ?
N6 C5 N4 . . 109.56(14) ?
N6 C5 C2 . . 135.39(15) ?
N4 C5 C2 . . 115.05(14) ?
N5 C6 N6 . . 115.41(14) ?
N5 C6 C7 . . 122.01(14) ?
N6 C6 C7 . . 122.58(14) ?
C12 C7 C8 . . 119.65(15) ?
C12 C7 C6 . . 120.21(15) ?
C8 C7 C6 . . 120.14(14) ?
C9 C8 C7 . . 120.09(15) ?
C9 C8 H8 . . 120.0 ?
C7 C8 H8 . . 120.0 ?
C8 C9 C10 . . 119.71(16) ?
C8 C9 H9 . . 120.1 ?
C10 C9 H9 . . 120.1 ?
C11 C10 C9 . . 120.58(16) ?
C11 C10 C13 . . 120.16(16) ?
C9 C10 C13 . . 119.11(16) ?
C10 C11 C12 . . 119.62(15) ?
C10 C11 H11 . . 120.2 ?
C12 C11 H11 . . 120.2 ?
C11 C12 C7 . . 120.34(16) ?
C11 C12 H12 . . 119.8 ?
C7 C12 H12 . . 119.8 ?
F3 C13 F1 . . 106.84(16) ?
F3 C13 F2 . . 105.89(16) ?
F1 C13 F2 . . 105.45(15) ?
F3 C13 C10 . . 113.04(15) ?
F1 C13 C10 . . 113.31(15) ?
F2 C13 C10 . . 111.71(14) ?
N1 C14 H14A . . 109.5 ?
N1 C14 H14B . . 109.5 ?
H14A C14 H14B . . 109.5 ?
N1 C14 H14C . . 109.5 ?
H14A C14 H14C . . 109.5 ?
H14B C14 H14C . . 109.5 ?
C2S O2S H2S . . 109.5 ?

loop_
_geom_bond_atom_site_label_1
_geom_bond_atom_site_label_2
_geom_bond_site_symmetry_2
_geom_bond_distance
_geom_bond_publ_flag
O1S C1S . 1.390(3) ?
O1S H1S . 0.83 ?
C1S H1S1 . 0.97 ?
C1S H1S2 . 0.97 ?
C1S H1S3 . 0.97 ?
C2S O2S . 1.408(3) ?
C2S H2S1 . 0.97 ?
C2S H2S2 . 0.97 ?
C2S H2S3 . 0.97 ?
F1 C13 . 1.330(2) ?
F2 C13 . 1.338(2) ?
F3 C13 . 1.325(2) ?
N1 C1 . 1.331(2) ?
N1 N2 . 1.366(2) ?
N1 C14 . 1.456(2) ?
N2 C3 . 1.339(2) ?
N3 C4 . 1.310(2) ?
N3 C3 . 1.371(2) ?
N4 N5 . 1.3698(19) ?
N4 C5 . 1.370(2) ?
N4 C4 . 1.396(2) ?
N5 C6 . 1.324(2) ?
N6 C5 . 1.319(2) ?
N6 C6 . 1.374(2) ?
N7 C4 . 1.321(2) ?
N7 H7A . 0.85(2) ?
N7 H7B . 0.89(2) ?
C1 C2 . 1.387(2) ?
C1 H1 . 0.94 ?
C2 C3 . 1.412(2) ?
C2 C5 . 1.419(2) ?
C6 C7 . 1.475(2) ?
C7 C12 . 1.388(2) ?
C7 C8 . 1.394(2) ?
C8 C9 . 1.383(2) ?
C8 H8 . 0.94 ?
C9 C10 . 1.389(2) ?
C9 H9 . 0.94 ?
C10 C11 . 1.382(3) ?
C10 C13 . 1.496(2) ?
C11 C12 . 1.386(2) ?
C11 H11 . 0.94 ?
C12 H12 . 0.94 ?
C14 H14A . 0.97 ?
C14 H14B . 0.97 ?
C14 H14C . 0.97 ?
O2S H2S . 0.83 ?

loop_
_geom_hbond_atom_site_label_D
_geom_hbond_atom_site_label_H
_geom_hbond_atom_site_label_A
_geom_hbond_site_symmetry_A
_geom_hbond_distance_DH
_geom_hbond_distance_HA
_geom_hbond_distance_DA
_geom_hbond_angle_DHA
O1S H1S N2 3_565 0.83 2.05 2.877(2) 175
O2S H2S N6 . 0.83 2.04 2.853(2) 165
N7 H7A O1S . 0.85(2) 2.46(2) 3.050(2) 128(2)
N7 H7B N3 3_565 0.89(2) 2.09(3) 2.979(2) 179(2)

loop_
_geom_torsion_atom_site_label_1
_geom_torsion_atom_site_label_2
_geom_torsion_atom_site_label_3
_geom_torsion_atom_site_label_4
_geom_torsion_site_symmetry_1
_geom_torsion_site_symmetry_2
_geom_torsion_site_symmetry_3
_geom_torsion_site_symmetry_4
_geom_torsion
_geom_torsion_publ_flag
C1 N1 N2 C3 . . . . 0.3(2) ?
C14 N1 N2 C3 . . . . -177.53(16) ?
C5 N4 N5 C6 . . . . -0.34(17) ?
C4 N4 N5 C6 . . . . -178.42(15) ?
N2 N1 C1 C2 . . . . -0.4(2) ?
C14 N1 C1 C2 . . . . 177.22(17) ?
N1 C1 C2 C3 . . . . 0.29(19) ?
N1 C1 C2 C5 . . . . -178.9(2) ?
N1 N2 C3 N3 . . . . 179.97(16) ?
N1 N2 C3 C2 . . . . -0.1(2) ?
C4 N3 C3 N2 . . . . -179.75(17) ?
C4 N3 C3 C2 . . . . 0.3(3) ?
C1 C2 C3 N2 . . . . -0.1(2) ?
C5 C2 C3 N2 . . . . 179.25(15) ?
C1 C2 C3 N3 . . . . 179.81(17) ?
C5 C2 C3 N3 . . . . -0.8(3) ?
C3 N3 C4 N7 . . . . 179.18(18) ?
C3 N3 C4 N4 . . . . -0.5(3) ?
N5 N4 C4 N3 . . . . 179.14(16) ?
C5 N4 C4 N3 . . . . 1.3(3) ?
N5 N4 C4 N7 . . . . -0.6(3) ?
C5 N4 C4 N7 . . . . -178.36(17) ?
C6 N6 C5 N4 . . . . 0.23(17) ?
C6 N6 C5 C2 . . . . -179.89(18) ?
N5 N4 C5 N6 . . . . 0.06(19) ?
C4 N4 C5 N6 . . . . 178.13(15) ?
N5 N4 C5 C2 . . . . -179.84(14) ?
C4 N4 C5 C2 . . . . -1.8(2) ?
C1 C2 C5 N6 . . . . 0.6(4) ?
C3 C2 C5 N6 . . . . -178.44(18) ?
C1 C2 C5 N4 . . . . -179.5(2) ?
C3 C2 C5 N4 . . . . 1.4(2) ?
N4 N5 C6 N6 . . . . 0.51(18) ?
N4 N5 C6 C7 . . . . -179.41(14) ?
C5 N6 C6 N5 . . . . -0.49(19) ?
C5 N6 C6 C7 . . . . 179.44(14) ?
N5 C6 C7 C12 . . . . -174.11(16) ?
N6 C6 C7 C12 . . . . 6.0(2) ?
N5 C6 C7 C8 . . . . 6.4(2) ?
N6 C6 C7 C8 . . . . -173.47(15) ?
C12 C7 C8 C9 . . . . -1.4(3) ?
C6 C7 C8 C9 . . . . 178.09(16) ?
C7 C8 C9 C10 . . . . 0.5(3) ?
C8 C9 C10 C11 . . . . 0.8(3) ?
C8 C9 C10 C13 . . . . -174.85(16) ?
C9 C10 C11 C12 . . . . -1.2(3) ?
C13 C10 C11 C12 . . . . 174.37(16) ?
C10 C11 C12 C7 . . . . 0.4(3) ?
C8 C7 C12 C11 . . . . 0.9(3) ?
C6 C7 C12 C11 . . . . -178.53(16) ?
C11 C10 C13 F3 . . . . 154.07(17) ?
C9 C10 C13 F3 . . . . -30.3(2) ?
C11 C10 C13 F1 . . . . 32.3(2) ?
C9 C10 C13 F1 . . . . -152.04(17) ?
C11 C10 C13 F2 . . . . -86.6(2) ?
C9 C10 C13 F2 . . . . 89.0(2) ?

loop_
_cod_related_entry_id
_cod_related_entry_database
_cod_related_entry_code
1 ChemSpider 26000876
